data_7000930
loop_
_publ_author_name
'Powell, Adam B.'
'Brown, Jaclyn R.'
'Vasudevan, Kalyan V.'
'Cowley, Alan H.'

_publ_section_title
;
 Facile syntheses of thiophene-substituted 1,4-diazabutadiene
 (\a-diimine) ligands and their conversion to phosphenium triiodide
 salts
;
_journal_issue 14
_journal_name_full 'Dalton Transactions'
_journal_page_first 2521
_journal_page_last 2527
_journal_paper_doi 10.1039/b820202h
_journal_year 2009
_chemical_formula_moiety 'C35 H26 Cl2 N2 S2'
_chemical_formula_sum 'C35 H26 Cl2 N2 S2'
_chemical_formula_weight 609.60
_space_group_IT_number 2
_symmetry_cell_setting triclinic
_symmetry_space_group_name_Hall '-P 1'
_symmetry_space_group_name_H-M 'P -1'
_atom_sites_solution_hydrogens geom
_atom_sites_solution_primary direct
_atom_sites_solution_secondary difmap
_audit_creation_method
;
manual editing of the .cif file
created by SHELXTL Ver. 6.10
;
_cell_angle_alpha 100.09(3)
_cell_angle_beta 103.56(3)
_cell_angle_gamma 95.64(3)
_cell_formula_units_Z 2
_cell_length_a 9.5726(19)
_cell_length_b 10.449(2)
_cell_length_c 15.535(3)
_cell_measurement_reflns_used 17032
_cell_measurement_temperature 153(2)
_cell_volume 1471.3(6)
_computing_cell_refinement 'Collect software, Nonius B.V. 1998'
_computing_data_collection 'Collect software, Nonius B.V. 1998'
_computing_data_reduction
;
DENZO and Scalepack (Otwinoski and Minor, 1997)
;
_computing_molecular_graphics 'XP SHELXTL/PC, Siemens Analytical'
_computing_structure_refinement 'XL SHELXTL/PC, Siemens Analytical'
_computing_structure_solution
;
SIR97 - Altomare A., Burla M.C., Camalli M., Cascarano G.L., Giacovazzo C.,
Guagliardi A., Moliterni A.G.G., Polidori G.,Spagna R.
;
_diffrn_ambient_temperature 153(2)
_diffrn_measured_fraction_theta_full 0.985
_diffrn_measured_fraction_theta_max 0.985
_diffrn_measurement_device_type 'Nonius Kappa CCD'
_diffrn_measurement_method \w-scan
_diffrn_radiation_monochromator graphite
_diffrn_radiation_source 'fine-focus sealed tube'
_diffrn_radiation_type MoK\a
_diffrn_radiation_wavelength 0.71073
_diffrn_reflns_av_R_equivalents 0.0554
_diffrn_reflns_av_sigmaI/netI 0.1450
_diffrn_reflns_limit_h_max 12
_diffrn_reflns_limit_h_min -12
_diffrn_reflns_limit_k_max 13
_diffrn_reflns_limit_k_min -13
_diffrn_reflns_limit_l_max 20
_diffrn_reflns_limit_l_min -20
_diffrn_reflns_number 10484
_diffrn_reflns_theta_full 27.49
_diffrn_reflns_theta_max 27.49
_diffrn_reflns_theta_min 2.00
_exptl_absorpt_coefficient_mu 0.391
_exptl_absorpt_correction_T_max 0.969
_exptl_absorpt_correction_T_min 0.945
_exptl_absorpt_correction_type multi-scan
_exptl_absorpt_process_details 'DENZO and Scalepack (Otwinoski and Minor, 1997)'
_exptl_crystal_colour yellow
_exptl_crystal_density_diffrn 1.376
_exptl_crystal_density_method 'not measured'
_exptl_crystal_description block
_exptl_crystal_F_000 632
_exptl_crystal_size_max 0.19
_exptl_crystal_size_mid 0.12
_exptl_crystal_size_min 0.08
_refine_diff_density_max 0.427
_refine_diff_density_min -0.452
_refine_diff_density_rms 0.073
_refine_ls_extinction_method none
_refine_ls_goodness_of_fit_ref 1.027
_refine_ls_hydrogen_treatment constr
_refine_ls_matrix_type full
_refine_ls_number_parameters 370
_refine_ls_number_reflns 6669
_refine_ls_number_restraints 0
_refine_ls_restrained_S_all 1.027
_refine_ls_R_factor_all 0.1750
_refine_ls_R_factor_gt 0.0709
_refine_ls_shift/su_max 0.000
_refine_ls_shift/su_mean 0.000
_refine_ls_structure_factor_coef Fsqd
_refine_ls_weighting_details 'calc w=1/[\s^2^(Fo^2^)+(0.0560P)^2^+0.8140P] where P=(Fo^2^+2Fc^2^)/3'
_refine_ls_weighting_scheme calc
_refine_ls_wR_factor_gt 0.1326
_refine_ls_wR_factor_ref 0.1649
_reflns_number_gt 3329
_reflns_number_total 6669
_reflns_threshold_expression >2sigma(I)
_cod_data_source_file b820202h.txt
_cod_data_source_block jbkv090b
_cod_original_cell_volume 1471.3(5)
_cod_original_sg_symbol_Hall -p1
_cod_original_sg_symbol_H-M p-1
_cod_database_code 7000930

loop_
_symmetry_equiv_pos_as_xyz
'x, y, z'
'-x, -y, -z'

loop_
_atom_site_label
_atom_site_type_symbol
_atom_site_fract_x
_atom_site_fract_y
_atom_site_fract_z
_atom_site_U_iso_or_equiv
_atom_site_adp_type
_atom_site_occupancy
_atom_site_symmetry_multiplicity
_atom_site_calc_flag
_atom_site_refinement_flags
_atom_site_disorder_assembly
_atom_site_disorder_group
C1 C 0.3919(3) 0.3127(3) 0.2168(2) 0.0197(8) Uani 1 1 d . . .
C2 C 0.2852(3) 0.4087(3) 0.2274(2) 0.0196(8) Uani 1 1 d . . .
C3 C 0.5462(4) 0.3687(3) 0.2280(2) 0.0205(8) Uani 1 1 d . . .
C4 C 0.6412(4) 0.2899(4) 0.1979(2) 0.0240(8) Uani 1 1 d . . .
H4 H 0.6081 0.2021 0.1708 0.029 Uiso 1 1 calc R . .
C5 C 0.7830(4) 0.3402(4) 0.2078(2) 0.0309(9) Uani 1 1 d . . .
H5 H 0.8456 0.2865 0.1875 0.037 Uiso 1 1 calc R . .
C6 C 0.8330(4) 0.4706(4) 0.2479(2) 0.0339(10) Uani 1 1 d . . .
H6 H 0.9289 0.5050 0.2537 0.041 Uiso 1 1 calc R . .
C7 C 0.7413(4) 0.5494(4) 0.2790(2) 0.0294(9) Uani 1 1 d . . .
H7 H 0.7760 0.6367 0.3070 0.035 Uiso 1 1 calc R . .
C8 C 0.5976(4) 0.4998(3) 0.2688(2) 0.0240(8) Uani 1 1 d . . .
H8 H 0.5355 0.5539 0.2892 0.029 Uiso 1 1 calc R . .
C9 C 0.2503(3) 0.4877(3) 0.1557(2) 0.0196(8) Uani 1 1 d . . .
C10 C 0.2808(4) 0.4489(3) 0.0725(2) 0.0233(8) Uani 1 1 d . . .
H10 H 0.3296 0.3771 0.0629 0.028 Uiso 1 1 calc R . .
C11 C 0.2389(4) 0.5165(3) 0.0038(2) 0.0290(9) Uani 1 1 d . . .
H11 H 0.2594 0.4900 -0.0517 0.035 Uiso 1 1 calc R . .
C12 C 0.1670(4) 0.6232(4) 0.0178(2) 0.0325(10) Uani 1 1 d . . .
H12 H 0.1373 0.6677 -0.0286 0.039 Uiso 1 1 calc R . .
C13 C 0.1390(4) 0.6639(4) 0.1004(3) 0.0350(10) Uani 1 1 d . . .
H13 H 0.0919 0.7368 0.1102 0.042 Uiso 1 1 calc R . .
C14 C 0.1807(4) 0.5967(3) 0.1687(2) 0.0286(9) Uani 1 1 d . . .
H14 H 0.1619 0.6251 0.2245 0.034 Uiso 1 1 calc R . .
C15 C 0.2133(4) 0.1266(3) 0.1827(2) 0.0227(8) Uani 1 1 d . . .
C16 C 0.1824(4) 0.0343(3) 0.2332(2) 0.0285(9) Uani 1 1 d . . .
H16 H 0.2551 0.0198 0.2803 0.034 Uiso 1 1 calc R . .
C17 C 0.0453(4) -0.0353(3) 0.2137(2) 0.0283(9) Uani 1 1 d . . .
H17 H 0.0258 -0.0945 0.2491 0.034 Uiso 1 1 calc R . .
C18 C -0.0656(4) -0.0187(3) 0.1415(2) 0.0229(8) Uani 1 1 d . . .
C19 C -0.0335(4) 0.0744(3) 0.0922(2) 0.0246(8) Uani 1 1 d . . .
H19 H -0.1058 0.0882 0.0445 0.030 Uiso 1 1 calc R . .
C20 C 0.1022(4) 0.1462(3) 0.1122(2) 0.0244(8) Uani 1 1 d . . .
H20 H 0.1202 0.2084 0.0785 0.029 Uiso 1 1 calc R . .
C21 C -0.2087(4) -0.0998(3) 0.1187(2) 0.0245(8) Uani 1 1 d . . .
C22 C -0.2497(4) -0.2115(3) 0.1500(2) 0.0311(9) Uani 1 1 d . . .
H22 H -0.1867 -0.2496 0.1899 0.037 Uiso 1 1 calc R . .
C23 C -0.4001(4) -0.2593(4) 0.1129(3) 0.0387(10) Uani 1 1 d . . .
H23 H -0.4463 -0.3330 0.1264 0.046 Uiso 1 1 calc R . .
C24 C -0.4689(4) -0.1888(4) 0.0570(3) 0.0393(10) Uani 1 1 d . . .
H24 H -0.5673 -0.2076 0.0276 0.047 Uiso 1 1 calc R . .
C25 C 0.2515(4) 0.3502(3) 0.3618(2) 0.0229(8) Uani 1 1 d . . .
C26 C 0.3897(4) 0.3444(3) 0.4139(2) 0.0290(9) Uani 1 1 d . . .
H26 H 0.4706 0.3892 0.4030 0.035 Uiso 1 1 calc R . .
C27 C 0.4083(4) 0.2728(3) 0.4815(2) 0.0293(9) Uani 1 1 d . . .
H27 H 0.5016 0.2703 0.5155 0.035 Uiso 1 1 calc R . .
C28 C 0.2893(4) 0.2039(3) 0.4998(2) 0.0256(8) Uani 1 1 d . . .
C29 C 0.1514(4) 0.2134(3) 0.4486(2) 0.0288(9) Uani 1 1 d . . .
H29 H 0.0703 0.1693 0.4596 0.035 Uiso 1 1 calc R . .
C30 C 0.1324(4) 0.2863(3) 0.3821(2) 0.0261(9) Uani 1 1 d . . .
H30 H 0.0390 0.2930 0.3504 0.031 Uiso 1 1 calc R . .
C31 C 0.3063(4) 0.1222(3) 0.5692(2) 0.0309(9) Uani 1 1 d . . .
C32 C 0.1945(4) 0.0591(3) 0.6012(2) 0.0217(8) Uani 1 1 d . . .
H32 H 0.0961 0.0657 0.5835 0.026 Uiso 1 1 calc R . .
C33 C 0.2592(5) -0.0156(4) 0.6648(3) 0.0408(11) Uani 1 1 d . . .
H33 H 0.2046 -0.0666 0.6920 0.049 Uiso 1 1 calc R . .
C34 C 0.4019(5) -0.0070(5) 0.6820(3) 0.0600(14) Uani 1 1 d . . .
H34 H 0.4570 -0.0504 0.7222 0.072 Uiso 1 1 calc R . .
C35 C 0.1019(4) 0.6349(4) 0.4417(3) 0.0406(10) Uani 1 1 d . . .
H35A H 0.0000 0.6284 0.4413 0.049 Uiso 1 1 calc R . .
H35B H 0.1130 0.5615 0.3972 0.049 Uiso 1 1 calc R . .
N1 N 0.3580(3) 0.1874(3) 0.19979(17) 0.0217(7) Uani 1 1 d . . .
N2 N 0.2226(3) 0.4232(3) 0.29169(17) 0.0216(7) Uani 1 1 d . . .
S1 S 0.47343(14) 0.09167(18) 0.62293(11) 0.0916(6) Uani 1 1 d . . .
S2 S -0.35525(11) -0.06078(11) 0.04587(8) 0.0464(3) Uani 1 1 d . . .
Cl1 Cl 0.20299(12) 0.62344(12) 0.54814(7) 0.0516(3) Uani 1 1 d . . .
Cl2 Cl 0.15431(14) 0.78190(11) 0.41061(8) 0.0601(4) Uani 1 1 d . . .

loop_
_atom_site_aniso_label
_atom_site_aniso_U_11
_atom_site_aniso_U_22
_atom_site_aniso_U_33
_atom_site_aniso_U_23
_atom_site_aniso_U_13
_atom_site_aniso_U_12
C1 0.0181(19) 0.029(2) 0.0139(17) 0.0095(15) 0.0027(14) 0.0040(16)
C2 0.0116(18) 0.0215(19) 0.0240(19) 0.0059(15) 0.0020(15) -0.0021(15)
C3 0.018(2) 0.029(2) 0.0167(17) 0.0125(16) 0.0044(15) 0.0046(16)
C4 0.024(2) 0.030(2) 0.0206(18) 0.0083(16) 0.0061(16) 0.0079(17)
C5 0.023(2) 0.051(3) 0.025(2) 0.0149(19) 0.0100(16) 0.0128(19)
C6 0.017(2) 0.056(3) 0.031(2) 0.020(2) 0.0036(17) -0.003(2)
C7 0.025(2) 0.030(2) 0.031(2) 0.0123(17) 0.0019(17) -0.0028(18)
C8 0.024(2) 0.026(2) 0.0265(19) 0.0123(17) 0.0079(16) 0.0061(16)
C9 0.0125(18) 0.0218(19) 0.0243(19) 0.0088(16) 0.0022(15) 0.0006(15)
C10 0.023(2) 0.021(2) 0.029(2) 0.0078(16) 0.0086(16) 0.0053(16)
C11 0.030(2) 0.033(2) 0.025(2) 0.0114(17) 0.0051(17) 0.0011(18)
C12 0.031(2) 0.035(2) 0.035(2) 0.0230(19) 0.0053(18) 0.0025(19)
C13 0.041(3) 0.031(2) 0.044(2) 0.0199(19) 0.018(2) 0.0166(19)
C14 0.034(2) 0.028(2) 0.029(2) 0.0118(17) 0.0128(17) 0.0078(18)
C15 0.022(2) 0.021(2) 0.0252(19) 0.0024(16) 0.0077(16) 0.0038(16)
C16 0.026(2) 0.030(2) 0.028(2) 0.0114(17) -0.0007(16) 0.0029(17)
C17 0.026(2) 0.026(2) 0.033(2) 0.0143(17) 0.0063(17) -0.0038(17)
C18 0.020(2) 0.021(2) 0.0271(19) 0.0021(16) 0.0069(16) 0.0037(16)
C19 0.024(2) 0.022(2) 0.0235(19) 0.0057(16) -0.0020(16) 0.0017(16)
C20 0.026(2) 0.0196(19) 0.029(2) 0.0096(16) 0.0069(16) 0.0012(16)
C21 0.027(2) 0.021(2) 0.0238(19) 0.0009(16) 0.0067(16) 0.0018(16)
C22 0.028(2) 0.022(2) 0.038(2) 0.0088(17) -0.0001(18) -0.0066(17)
C23 0.039(3) 0.032(2) 0.042(2) 0.011(2) 0.008(2) -0.010(2)
C24 0.025(2) 0.038(2) 0.049(3) 0.010(2) 0.0029(19) -0.0077(19)
C25 0.022(2) 0.026(2) 0.0248(19) 0.0080(16) 0.0095(16) 0.0063(16)
C26 0.025(2) 0.038(2) 0.027(2) 0.0137(18) 0.0104(17) 0.0003(18)
C27 0.020(2) 0.043(2) 0.025(2) 0.0136(18) 0.0027(16) 0.0052(18)
C28 0.028(2) 0.030(2) 0.0221(19) 0.0102(16) 0.0091(16) 0.0072(17)
C29 0.023(2) 0.032(2) 0.034(2) 0.0107(18) 0.0122(17) 0.0007(17)
C30 0.020(2) 0.033(2) 0.0292(19) 0.0127(17) 0.0063(16) 0.0093(17)
C31 0.036(2) 0.031(2) 0.030(2) 0.0093(18) 0.0101(18) 0.0129(18)
C32 0.030(2) 0.0145(18) 0.0173(17) 0.0106(15) -0.0017(15) -0.0047(16)
C33 0.052(3) 0.039(2) 0.038(2) 0.017(2) 0.021(2) 0.004(2)
C34 0.053(3) 0.089(4) 0.067(3) 0.060(3) 0.028(3) 0.037(3)
C35 0.037(3) 0.046(3) 0.040(2) 0.011(2) 0.0089(19) 0.011(2)
N1 0.0208(17) 0.0221(17) 0.0234(15) 0.0081(13) 0.0055(13) 0.0035(13)
N2 0.0190(16) 0.0256(17) 0.0228(15) 0.0093(13) 0.0076(13) 0.0018(13)
S1 0.0463(8) 0.1578(15) 0.1173(12) 0.1128(12) 0.0377(8) 0.0434(9)
S2 0.0252(6) 0.0447(7) 0.0666(8) 0.0272(6) -0.0018(5) -0.0040(5)
Cl1 0.0426(7) 0.0778(9) 0.0372(6) 0.0230(6) 0.0066(5) 0.0105(6)
Cl2 0.0836(10) 0.0530(7) 0.0544(7) 0.0244(6) 0.0273(7) 0.0135(7)

loop_
_atom_type_symbol
_atom_type_description
_atom_type_scat_dispersion_real
_atom_type_scat_dispersion_imag
_atom_type_scat_source
C C 0.0033 0.0016 'International Tables Vol C Tables 4.2.6.8 and 6.1.1.4'
H H 0.0000 0.0000 'International Tables Vol C Tables 4.2.6.8 and 6.1.1.4'
N N 0.0061 0.0033 'International Tables Vol C Tables 4.2.6.8 and 6.1.1.4'
S S 0.1246 0.1234 'International Tables Vol C Tables 4.2.6.8 and 6.1.1.4'
Cl Cl 0.1484 0.1585 'International Tables Vol C Tables 4.2.6.8 and 6.1.1.4'

loop_
_geom_angle_atom_site_label_1
_geom_angle_atom_site_label_2
_geom_angle_atom_site_label_3
_geom_angle
_geom_angle_site_symmetry_1
_geom_angle_site_symmetry_3
_geom_angle_publ_flag
N1 C1 C3 118.4(3) . . ?
N1 C1 C2 124.1(3) . . ?
C3 C1 C2 117.4(3) . . ?
N2 C2 C9 119.1(3) . . ?
N2 C2 C1 124.1(3) . . ?
C9 C2 C1 116.8(3) . . ?
C8 C3 C4 118.9(3) . . ?
C8 C3 C1 120.9(3) . . ?
C4 C3 C1 120.2(3) . . ?
C5 C4 C3 120.7(3) . . ?
C5 C4 H4 119.6 . . ?
C3 C4 H4 119.6 . . ?
C4 C5 C6 120.0(4) . . ?
C4 C5 H5 120.0 . . ?
C6 C5 H5 120.0 . . ?
C7 C6 C5 120.1(4) . . ?
C7 C6 H6 119.9 . . ?
C5 C6 H6 119.9 . . ?
C6 C7 C8 120.4(4) . . ?
C6 C7 H7 119.8 . . ?
C8 C7 H7 119.8 . . ?
C7 C8 C3 119.9(3) . . ?
C7 C8 H8 120.1 . . ?
C3 C8 H8 120.1 . . ?
C14 C9 C10 118.5(3) . . ?
C14 C9 C2 121.0(3) . . ?
C10 C9 C2 120.4(3) . . ?
C11 C10 C9 120.4(3) . . ?
C11 C10 H10 119.8 . . ?
C9 C10 H10 119.8 . . ?
C12 C11 C10 120.0(3) . . ?
C12 C11 H11 120.0 . . ?
C10 C11 H11 120.0 . . ?
C13 C12 C11 120.1(3) . . ?
C13 C12 H12 120.0 . . ?
C11 C12 H12 120.0 . . ?
C12 C13 C14 119.9(4) . . ?
C12 C13 H13 120.0 . . ?
C14 C13 H13 120.0 . . ?
C13 C14 C9 121.1(3) . . ?
C13 C14 H14 119.5 . . ?
C9 C14 H14 119.5 . . ?
C16 C15 C20 118.5(3) . . ?
C16 C15 N1 118.7(3) . . ?
C20 C15 N1 122.6(3) . . ?
C17 C16 C15 120.5(3) . . ?
C17 C16 H16 119.7 . . ?
C15 C16 H16 119.7 . . ?
C16 C17 C18 121.2(3) . . ?
C16 C17 H17 119.4 . . ?
C18 C17 H17 119.4 . . ?
C19 C18 C17 117.6(3) . . ?
C19 C18 C21 122.2(3) . . ?
C17 C18 C21 120.2(3) . . ?
C20 C19 C18 121.7(3) . . ?
C20 C19 H19 119.2 . . ?
C18 C19 H19 119.2 . . ?
C19 C20 C15 120.5(3) . . ?
C19 C20 H20 119.8 . . ?
C15 C20 H20 119.8 . . ?
C22 C21 C18 128.9(3) . . ?
C22 C21 S2 110.3(3) . . ?
C18 C21 S2 120.8(2) . . ?
C21 C22 C23 111.3(3) . . ?
C21 C22 H22 124.4 . . ?
C23 C22 H22 124.4 . . ?
C24 C23 C22 113.8(3) . . ?
C24 C23 H23 123.1 . . ?
C22 C23 H23 123.1 . . ?
C23 C24 S2 112.0(3) . . ?
C23 C24 H24 124.0 . . ?
S2 C24 H24 124.0 . . ?
C30 C25 C26 118.2(3) . . ?
C30 C25 N2 117.3(3) . . ?
C26 C25 N2 124.5(3) . . ?
C27 C26 C25 120.8(3) . . ?
C27 C26 H26 119.6 . . ?
C25 C26 H26 119.6 . . ?
C26 C27 C28 121.2(3) . . ?
C26 C27 H27 119.4 . . ?
C28 C27 H27 119.4 . . ?
C29 C28 C27 117.2(3) . . ?
C29 C28 C31 120.4(3) . . ?
C27 C28 C31 122.4(3) . . ?
C30 C29 C28 121.7(3) . . ?
C30 C29 H29 119.2 . . ?
C28 C29 H29 119.2 . . ?
C29 C30 C25 120.7(3) . . ?
C29 C30 H30 119.6 . . ?
C25 C30 H30 119.6 . . ?
C32 C31 C28 127.7(3) . . ?
C32 C31 S1 110.8(2) . . ?
C28 C31 S1 121.5(3) . . ?
C31 C32 C33 108.8(3) . . ?
C31 C32 H32 125.6 . . ?
C33 C32 H32 125.6 . . ?
C34 C33 C32 115.2(3) . . ?
C34 C33 H33 122.4 . . ?
C32 C33 H33 122.4 . . ?
C33 C34 S1 112.5(3) . . ?
C33 C34 H34 123.7 . . ?
S1 C34 H34 123.7 . . ?
Cl1 C35 Cl2 112.7(2) . . ?
Cl1 C35 H35A 109.1 . . ?
Cl2 C35 H35A 109.1 . . ?
Cl1 C35 H35B 109.1 . . ?
Cl2 C35 H35B 109.1 . . ?
H35A C35 H35B 107.8 . . ?
C1 N1 C15 122.0(3) . . ?
C2 N2 C25 121.5(3) . . ?
C34 S1 C31 92.6(2) . . ?
C24 S2 C21 92.65(18) . . ?

loop_
_geom_bond_atom_site_label_1
_geom_bond_atom_site_label_2
_geom_bond_distance
_geom_bond_site_symmetry_2
_geom_bond_publ_flag
C1 N1 1.282(4) . ?
C1 C3 1.493(4) . ?
C1 C2 1.516(5) . ?
C2 N2 1.275(4) . ?
C2 C9 1.494(4) . ?
C3 C8 1.391(5) . ?
C3 C4 1.392(5) . ?
C4 C5 1.369(5) . ?
C4 H4 0.9300 . ?
C5 C6 1.381(5) . ?
C5 H5 0.9300 . ?
C6 C7 1.373(5) . ?
C6 H6 0.9300 . ?
C7 C8 1.384(5) . ?
C7 H7 0.9300 . ?
C8 H8 0.9300 . ?
C9 C14 1.383(5) . ?
C9 C10 1.392(5) . ?
C10 C11 1.384(4) . ?
C10 H10 0.9300 . ?
C11 C12 1.379(5) . ?
C11 H11 0.9300 . ?
C12 C13 1.376(5) . ?
C12 H12 0.9300 . ?
C13 C14 1.377(4) . ?
C13 H13 0.9300 . ?
C14 H14 0.9300 . ?
C15 C16 1.396(4) . ?
C15 C20 1.396(4) . ?
C15 N1 1.410(4) . ?
C16 C17 1.376(5) . ?
C16 H16 0.9300 . ?
C17 C18 1.400(5) . ?
C17 H17 0.9300 . ?
C18 C19 1.393(4) . ?
C18 C21 1.469(5) . ?
C19 C20 1.373(4) . ?
C19 H19 0.9300 . ?
C20 H20 0.9300 . ?
C21 C22 1.396(4) . ?
C21 S2 1.716(3) . ?
C22 C23 1.423(5) . ?
C22 H22 0.9300 . ?
C23 C24 1.335(5) . ?
C23 H23 0.9300 . ?
C24 S2 1.699(4) . ?
C24 H24 0.9300 . ?
C25 C30 1.392(4) . ?
C25 C26 1.393(5) . ?
C25 N2 1.426(4) . ?
C26 C27 1.382(4) . ?
C26 H26 0.9300 . ?
C27 C28 1.399(5) . ?
C27 H27 0.9300 . ?
C28 C29 1.395(5) . ?
C28 C31 1.478(4) . ?
C29 C30 1.377(4) . ?
C29 H29 0.9300 . ?
C30 H30 0.9300 . ?
C31 C32 1.432(5) . ?
C31 S1 1.711(4) . ?
C32 C33 1.431(5) . ?
C32 H32 0.9300 . ?
C33 C34 1.320(6) . ?
C33 H33 0.9300 . ?
C34 S1 1.692(4) . ?
C34 H34 0.9300 . ?
C35 Cl1 1.740(4) . ?
C35 Cl2 1.751(4) . ?
C35 H35A 0.9700 . ?
C35 H35B 0.9700 . ?

loop_
_geom_torsion_atom_site_label_1
_geom_torsion_atom_site_label_2
_geom_torsion_atom_site_label_3
_geom_torsion_atom_site_label_4
_geom_torsion
_geom_torsion_site_symmetry_1
_geom_torsion_site_symmetry_2
_geom_torsion_site_symmetry_3
_geom_torsion_site_symmetry_4
_geom_torsion_publ_flag
N1 C1 C2 N2 66.3(4) . . . . ?
C3 C1 C2 N2 -113.0(3) . . . . ?
N1 C1 C2 C9 -112.0(3) . . . . ?
C3 C1 C2 C9 68.6(4) . . . . ?
N1 C1 C3 C8 -163.3(3) . . . . ?
C2 C1 C3 C8 16.1(4) . . . . ?
N1 C1 C3 C4 16.5(4) . . . . ?
C2 C1 C3 C4 -164.1(3) . . . . ?
C8 C3 C4 C5 -0.3(4) . . . . ?
C1 C3 C4 C5 180.0(3) . . . . ?
C3 C4 C5 C6 -0.1(5) . . . . ?
C4 C5 C6 C7 0.9(5) . . . . ?
C5 C6 C7 C8 -1.3(5) . . . . ?
C6 C7 C8 C3 1.0(5) . . . . ?
C4 C3 C8 C7 -0.2(4) . . . . ?
C1 C3 C8 C7 179.6(3) . . . . ?
N2 C2 C9 C14 15.9(5) . . . . ?
C1 C2 C9 C14 -165.7(3) . . . . ?
N2 C2 C9 C10 -160.9(3) . . . . ?
C1 C2 C9 C10 17.6(4) . . . . ?
C14 C9 C10 C11 -1.6(5) . . . . ?
C2 C9 C10 C11 175.3(3) . . . . ?
C9 C10 C11 C12 0.2(5) . . . . ?
C10 C11 C12 C13 1.2(5) . . . . ?
C11 C12 C13 C14 -1.1(6) . . . . ?
C12 C13 C14 C9 -0.3(6) . . . . ?
C10 C9 C14 C13 1.6(5) . . . . ?
C2 C9 C14 C13 -175.2(3) . . . . ?
C20 C15 C16 C17 -0.1(5) . . . . ?
N1 C15 C16 C17 -174.6(3) . . . . ?
C15 C16 C17 C18 1.9(6) . . . . ?
C16 C17 C18 C19 -2.3(5) . . . . ?
C16 C17 C18 C21 176.4(3) . . . . ?
C17 C18 C19 C20 1.0(5) . . . . ?
C21 C18 C19 C20 -177.6(3) . . . . ?
C18 C19 C20 C15 0.7(5) . . . . ?
C16 C15 C20 C19 -1.2(5) . . . . ?
N1 C15 C20 C19 173.0(3) . . . . ?
C19 C18 C21 C22 167.2(4) . . . . ?
C17 C18 C21 C22 -11.4(6) . . . . ?
C19 C18 C21 S2 -14.1(5) . . . . ?
C17 C18 C21 S2 167.3(3) . . . . ?
C18 C21 C22 C23 178.5(4) . . . . ?
S2 C21 C22 C23 -0.3(4) . . . . ?
C21 C22 C23 C24 0.1(5) . . . . ?
C22 C23 C24 S2 0.1(5) . . . . ?
C30 C25 C26 C27 2.5(5) . . . . ?
N2 C25 C26 C27 179.0(3) . . . . ?
C25 C26 C27 C28 0.1(6) . . . . ?
C26 C27 C28 C29 -1.6(5) . . . . ?
C26 C27 C28 C31 177.4(3) . . . . ?
C27 C28 C29 C30 0.6(5) . . . . ?
C31 C28 C29 C30 -178.5(3) . . . . ?
C28 C29 C30 C25 2.0(5) . . . . ?
C26 C25 C30 C29 -3.5(5) . . . . ?
N2 C25 C30 C29 179.7(3) . . . . ?
C29 C28 C31 C32 -8.4(6) . . . . ?
C27 C28 C31 C32 172.5(4) . . . . ?
C29 C28 C31 S1 171.6(3) . . . . ?
C27 C28 C31 S1 -7.5(5) . . . . ?
C28 C31 C32 C33 176.8(3) . . . . ?
S1 C31 C32 C33 -3.2(4) . . . . ?
C31 C32 C33 C34 2.2(5) . . . . ?
C32 C33 C34 S1 -0.3(5) . . . . ?
C3 C1 N1 C15 -176.0(3) . . . . ?
C2 C1 N1 C15 4.6(5) . . . . ?
C16 C15 N1 C1 -127.1(3) . . . . ?
C20 C15 N1 C1 58.7(5) . . . . ?
C9 C2 N2 C25 179.9(3) . . . . ?
C1 C2 N2 C25 1.5(5) . . . . ?
C30 C25 N2 C2 -130.3(3) . . . . ?
C26 C25 N2 C2 53.1(5) . . . . ?
C33 C34 S1 C31 -1.4(4) . . . . ?
C32 C31 S1 C34 2.7(3) . . . . ?
C28 C31 S1 C34 -177.3(3) . . . . ?
C23 C24 S2 C21 -0.3(3) . . . . ?
C22 C21 S2 C24 0.4(3) . . . . ?
C18 C21 S2 C24 -178.6(3) . . . . ?

loop_
_cod_related_entry_id
_cod_related_entry_database
_cod_related_entry_code
1 ChemSpider 30652590
